data_4311005
loop_
_publ_author_name
'Faith E. Jacobsen'
'Seth M. Cohen'

_publ_section_title
;
 Using Model Complexes To Augment and Advance Metalloproteinase Inhibitor
 Design
;
_journal_name_full 'Inorganic Chemistry'
_journal_page_first 3038
_journal_page_last 3047
_journal_paper_doi 10.1021/ic035388o
_journal_volume 43
_journal_year 2004
_chemical_formula_sum 'C43 H40 B N7 O S Zn'
_chemical_formula_weight 779.06
_chemical_name_systematic
; 
 ? 
;
_space_group_IT_number 2
_symmetry_cell_setting triclinic
_symmetry_space_group_name_Hall '-P 1'
_symmetry_space_group_name_H-M 'P -1'
_atom_sites_solution_hydrogens geom
_atom_sites_solution_primary direct
_atom_sites_solution_secondary difmap
_audit_creation_method SHELXL-97
_cell_angle_alpha 84.230(2)
_cell_angle_beta 75.737(2)
_cell_angle_gamma 66.522(2)
_cell_formula_units_Z 2
_cell_length_a 12.0248(10)
_cell_length_b 12.0580(9)
_cell_length_c 15.0153(12)
_cell_measurement_temperature 293(2)
_cell_volume 1935.3(3)
_computing_cell_refinement 'Bruker SMART'
_computing_data_collection 'Bruker SMART'
_computing_data_reduction 'Bruker SAINT'
_computing_molecular_graphics 'Bruker SHELXTL'
_computing_publication_material 'Bruker SHELXTL'
_computing_structure_refinement 'SHELXL-97 (Sheldrick, 1997)'
_computing_structure_solution 'SHELXS-97 (Sheldrick, 1990)'
_diffrn_ambient_temperature 293(2)
_diffrn_measured_fraction_theta_full 0.997
_diffrn_measured_fraction_theta_max 0.997
_diffrn_measurement_device_type 'CCD area detector'
_diffrn_measurement_method 'phi and omega scans'
_diffrn_radiation_monochromator graphite
_diffrn_radiation_source 'fine-focus sealed tube'
_diffrn_radiation_type MoK\a
_diffrn_radiation_wavelength 0.71073
_diffrn_reflns_av_R_equivalents 0.0297
_diffrn_reflns_av_sigmaI/netI 0.0541
_diffrn_reflns_limit_h_max 13
_diffrn_reflns_limit_h_min -13
_diffrn_reflns_limit_k_max 13
_diffrn_reflns_limit_k_min -13
_diffrn_reflns_limit_l_max 17
_diffrn_reflns_limit_l_min -17
_diffrn_reflns_number 10859
_diffrn_reflns_theta_full 23.99
_diffrn_reflns_theta_max 23.99
_diffrn_reflns_theta_min 1.40
_exptl_absorpt_coefficient_mu 0.732
_exptl_absorpt_correction_type none
_exptl_crystal_colour yellow
_exptl_crystal_density_diffrn 1.337
_exptl_crystal_density_meas 0
_exptl_crystal_density_method 'not measured'
_exptl_crystal_description block
_exptl_crystal_F_000 812
_exptl_crystal_size_max 0.50
_exptl_crystal_size_mid 0.40
_exptl_crystal_size_min 0.10
_refine_diff_density_max 0.560
_refine_diff_density_min -0.393
_refine_diff_density_rms 0.064
_refine_ls_extinction_method none
_refine_ls_goodness_of_fit_ref 1.233
_refine_ls_hydrogen_treatment mixed
_refine_ls_matrix_type full
_refine_ls_number_parameters 494
_refine_ls_number_reflns 6050
_refine_ls_number_restraints 0
_refine_ls_restrained_S_all 1.233
_refine_ls_R_factor_all 0.0797
_refine_ls_R_factor_gt 0.0686
_refine_ls_shift/su_max 0.002
_refine_ls_shift/su_mean 0.000
_refine_ls_structure_factor_coef Fsqd
_refine_ls_weighting_details 'calc w=1/[\s^2^(Fo^2^)+(0.0387P)^2^+2.5010P] where P=(Fo^2^+2Fc^2^)/3'
_refine_ls_weighting_scheme calc
_refine_ls_wR_factor_gt 0.1361
_refine_ls_wR_factor_ref 0.1407
_reflns_number_gt 5320
_reflns_number_total 6050
_reflns_threshold_expression >2sigma(I)
_cod_data_source_file ic035388osi20031202_080157_6.cif
_cod_data_source_block '[Zn(hydrotris(5,3-Methylphenylpyrazolyl)borate)(thiosalicylamide)]'
_cod_depositor_comments
;
The following automatic conversions were performed:
'_symmetry_cell_setting' value 'Triclinic' changed to 'triclinic'
according to '/home/saulius/struct/CIF-dictionaries/cif_core.dic'
dictionary named 'cif_core.dic' version 2.4.1 from 2010-06-29.

Automatic conversion script
Id: cif_fix_enum 1527 2010-12-29 10:47:43Z saulius 
;
_cod_database_code 4311005

loop_
_symmetry_equiv_pos_as_xyz
'x, y, z'
'-x, -y, -z'

loop_
_atom_site_label
_atom_site_type_symbol
_atom_site_fract_x
_atom_site_fract_y
_atom_site_fract_z
_atom_site_U_iso_or_equiv
_atom_site_adp_type
_atom_site_occupancy
_atom_site_symmetry_multiplicity
_atom_site_calc_flag
_atom_site_refinement_flags
_atom_site_disorder_assembly
_atom_site_disorder_group
B1 B 0.8220(6) 0.8586(5) 0.4453(4) 0.0402(13) Uani 1 1 d . . .
C1 C 0.5999(6) 1.0929(5) 0.4056(4) 0.0603(16) Uani 1 1 d . . .
H1A H 0.6722 1.1013 0.3660 0.090 Uiso 1 1 calc R . .
H1B H 0.5301 1.1690 0.4096 0.090 Uiso 1 1 calc R . .
H1C H 0.5820 1.0331 0.3809 0.090 Uiso 1 1 calc R . .
C2 C 0.6235(5) 1.0551(4) 0.4980(4) 0.0431(13) Uani 1 1 d . . .
C3 C 0.5650(5) 1.1115(4) 0.5804(4) 0.0463(13) Uani 1 1 d . . .
H3 H 0.4993 1.1865 0.5904 0.056 Uiso 1 1 calc R . .
C4 C 0.6209(4) 1.0371(4) 0.6470(4) 0.0393(12) Uani 1 1 d . . .
C5 C 0.5993(4) 1.0583(4) 0.7452(4) 0.0429(12) Uani 1 1 d . . .
C6 C 0.6824(5) 0.9901(4) 0.7973(4) 0.0530(14) Uani 1 1 d . . .
H6 H 0.7544 0.9267 0.7697 0.064 Uiso 1 1 calc R . .
C7 C 0.6620(6) 1.0130(5) 0.8889(4) 0.0692(18) Uani 1 1 d . . .
H7 H 0.7187 0.9642 0.9230 0.083 Uiso 1 1 calc R . .
C8 C 0.5595(7) 1.1066(6) 0.9294(5) 0.080(2) Uani 1 1 d . . .
H8 H 0.5452 1.1219 0.9915 0.096 Uiso 1 1 calc R . .
C9 C 0.4784(7) 1.1772(7) 0.8801(5) 0.089(2) Uani 1 1 d . . .
H9 H 0.4089 1.2426 0.9080 0.107 Uiso 1 1 calc R . .
C10 C 0.4967(5) 1.1541(5) 0.7883(5) 0.0729(19) Uani 1 1 d . . .
H10 H 0.4391 1.2038 0.7552 0.087 Uiso 1 1 calc R . .
C11 C 1.0402(5) 0.9263(5) 0.3289(3) 0.0529(14) Uani 1 1 d . . .
H11A H 1.0350 0.8732 0.2879 0.079 Uiso 1 1 calc R . .
H11B H 1.1158 0.9397 0.3063 0.079 Uiso 1 1 calc R . .
H11C H 0.9702 1.0021 0.3326 0.079 Uiso 1 1 calc R . .
C12 C 1.0396(4) 0.8705(4) 0.4214(3) 0.0367(11) Uani 1 1 d . . .
C13 C 1.1279(4) 0.8378(4) 0.4722(3) 0.0364(11) Uani 1 1 d . . .
H13 H 1.2038 0.8466 0.4554 0.044 Uiso 1 1 calc R . .
C14 C 1.0824(4) 0.7891(4) 0.5535(3) 0.0328(10) Uani 1 1 d . . .
C15 C 1.1414(4) 0.7410(4) 0.6307(3) 0.0362(11) Uani 1 1 d . . .
C16 C 1.0734(5) 0.7448(4) 0.7199(3) 0.0432(12) Uani 1 1 d . . .
H16 H 0.9870 0.7802 0.7321 0.052 Uiso 1 1 calc R . .
C17 C 1.1321(5) 0.6968(5) 0.7908(4) 0.0531(14) Uani 1 1 d . . .
H17 H 1.0854 0.6989 0.8505 0.064 Uiso 1 1 calc R . .
C18 C 1.2596(6) 0.6457(5) 0.7734(4) 0.0590(16) Uani 1 1 d . . .
H18 H 1.2996 0.6118 0.8211 0.071 Uiso 1 1 calc R . .
C19 C 1.3270(5) 0.6450(4) 0.6867(4) 0.0545(15) Uani 1 1 d . . .
H19 H 1.4135 0.6121 0.6753 0.065 Uiso 1 1 calc R . .
C20 C 1.2694(5) 0.6920(4) 0.6158(4) 0.0450(12) Uani 1 1 d . . .
H20 H 1.3172 0.6909 0.5566 0.054 Uiso 1 1 calc R . .
C21 C 0.8154(6) 0.7057(5) 0.2899(4) 0.0592(15) Uani 1 1 d . . .
H21A H 0.7567 0.7863 0.2833 0.089 Uiso 1 1 calc R . .
H21B H 0.8006 0.6504 0.2570 0.089 Uiso 1 1 calc R . .
H21C H 0.8984 0.7021 0.2654 0.089 Uiso 1 1 calc R . .
C22 C 0.8005(5) 0.6719(4) 0.3885(3) 0.0428(12) Uani 1 1 d . . .
C23 C 0.7824(5) 0.5728(4) 0.4316(4) 0.0471(13) Uani 1 1 d . . .
H23 H 0.7730 0.5122 0.4044 0.057 Uiso 1 1 calc R . .
C24 C 0.7808(4) 0.5800(4) 0.5232(3) 0.0392(11) Uani 1 1 d . . .
C25 C 0.7614(5) 0.4995(4) 0.5999(4) 0.0437(12) Uani 1 1 d . . .
C26 C 0.8367(5) 0.4596(4) 0.6615(4) 0.0536(14) Uani 1 1 d . . .
H26 H 0.9055 0.4801 0.6528 0.064 Uiso 1 1 calc R . .
C27 C 0.8120(6) 0.3900(5) 0.7359(4) 0.0636(17) Uani 1 1 d . . .
H27 H 0.8616 0.3663 0.7787 0.076 Uiso 1 1 calc R . .
C28 C 0.7138(7) 0.3557(5) 0.7466(5) 0.0711(19) Uani 1 1 d . . .
H28 H 0.6972 0.3080 0.7965 0.085 Uiso 1 1 calc R . .
C29 C 0.6407(6) 0.3906(5) 0.6852(5) 0.0695(18) Uani 1 1 d . . .
H29 H 0.5743 0.3667 0.6930 0.083 Uiso 1 1 calc R . .
C30 C 0.6648(5) 0.4625(4) 0.6103(4) 0.0538(14) Uani 1 1 d . . .
H30 H 0.6154 0.4853 0.5675 0.065 Uiso 1 1 calc R . .
C31 C 0.7102(4) 0.6903(4) 0.8047(3) 0.0346(11) Uani 1 1 d . . .
C32 C 0.6006(4) 0.7402(4) 0.7727(3) 0.0418(12) Uani 1 1 d . . .
H32 H 0.6006 0.7817 0.7171 0.050 Uiso 1 1 calc R . .
C33 C 0.4936(5) 0.7292(5) 0.8215(4) 0.0485(13) Uani 1 1 d . . .
H33 H 0.4214 0.7642 0.7993 0.058 Uiso 1 1 calc R . .
C34 C 0.4916(5) 0.6671(5) 0.9029(4) 0.0519(14) Uani 1 1 d . . .
H34 H 0.4195 0.6572 0.9350 0.062 Uiso 1 1 calc R . .
C35 C 0.5973(5) 0.6196(4) 0.9362(3) 0.0455(12) Uani 1 1 d . . .
H35 H 0.5954 0.5787 0.9921 0.055 Uiso 1 1 calc R . .
C36 C 0.7074(4) 0.6307(4) 0.8892(3) 0.0337(10) Uani 1 1 d . . .
C37 C 0.8161(5) 0.5781(4) 0.9317(3) 0.0399(11) Uani 1 1 d . . .
C38 C 0.9835(12) 0.9570(11) 0.1121(6) 0.111(3) Uani 1 1 d . . .
H38 H 1.0263 1.0012 0.1241 0.134 Uiso 1 1 calc R . .
C39 C 0.8633(12) 1.0043(8) 0.1280(5) 0.103(3) Uani 1 1 d . . .
H39 H 0.8218 1.0816 0.1528 0.124 Uiso 1 1 calc R . .
C40 C 0.7965(10) 0.9478(10) 0.1107(6) 0.114(3) Uani 1 1 d . . .
H40 H 0.7102 0.9848 0.1216 0.137 Uiso 1 1 calc R . .
C41 C 0.8571(16) 0.8362(11) 0.0771(6) 0.145(5) Uani 1 1 d . . .
H41 H 0.8110 0.7950 0.0660 0.174 Uiso 1 1 calc R . .
C42 C 0.987(2) 0.7777(9) 0.0578(7) 0.189(10) Uani 1 1 d . . .
H42 H 1.0291 0.7003 0.0331 0.226 Uiso 1 1 calc R . .
C43 C 1.0461(13) 0.8457(14) 0.0787(7) 0.170(7) Uani 1 1 d . . .
H43 H 1.1324 0.8126 0.0691 0.203 Uiso 1 1 calc R . .
N1 N 0.7133(4) 0.9488(3) 0.5135(3) 0.0383(9) Uani 1 1 d . . .
N2 N 0.7111(3) 0.9370(3) 0.6057(3) 0.0359(9) Uani 1 1 d . . .
N3 N 0.9457(4) 0.8412(3) 0.4703(2) 0.0376(9) Uani 1 1 d . . .
N4 N 0.9713(3) 0.7908(3) 0.5521(2) 0.0324(9) Uani 1 1 d . . .
N5 N 0.8089(4) 0.7364(3) 0.4523(3) 0.0395(9) Uani 1 1 d . . .
N6 N 0.7966(4) 0.6799(3) 0.5358(3) 0.0381(9) Uani 1 1 d . . .
N7 N 0.9241(4) 0.5703(4) 0.8807(3) 0.0512(11) Uani 1 1 d . . .
H7A H 0.9299 0.5953 0.8247 0.061 Uiso 1 1 calc R . .
H7B H 0.9893 0.5402 0.9031 0.061 Uiso 1 1 calc R . .
O1 O 0.8144(3) 0.6998(3) 0.7536(2) 0.0362(7) Uani 1 1 d . . .
S1 S 0.80458(13) 0.53063(14) 1.04086(10) 0.0581(4) Uani 1 1 d . . .
Zn1 Zn 0.82421(5) 0.76342(4) 0.63330(4) 0.03144(17) Uani 1 1 d . . .
H44 H 0.820(4) 0.892(3) 0.378(3) 0.030(11) Uiso 1 1 d . . .

loop_
_atom_site_aniso_label
_atom_site_aniso_U_11
_atom_site_aniso_U_22
_atom_site_aniso_U_33
_atom_site_aniso_U_23
_atom_site_aniso_U_13
_atom_site_aniso_U_12
B1 0.056(4) 0.048(3) 0.029(3) 0.011(3) -0.021(3) -0.029(3)
C1 0.079(4) 0.055(3) 0.075(4) 0.035(3) -0.052(4) -0.043(3)
C2 0.050(3) 0.039(3) 0.061(4) 0.025(3) -0.032(3) -0.032(2)
C3 0.036(3) 0.040(3) 0.067(4) 0.012(3) -0.021(3) -0.017(2)
C4 0.031(3) 0.038(3) 0.055(3) 0.011(2) -0.015(2) -0.020(2)
C5 0.037(3) 0.044(3) 0.051(3) 0.000(2) -0.003(2) -0.022(2)
C6 0.063(4) 0.042(3) 0.045(3) -0.002(2) -0.013(3) -0.010(3)
C7 0.097(5) 0.061(4) 0.049(4) -0.001(3) -0.022(4) -0.026(4)
C8 0.095(6) 0.084(5) 0.050(4) -0.020(4) 0.001(4) -0.029(4)
C9 0.062(5) 0.098(5) 0.080(5) -0.042(5) 0.009(4) -0.009(4)
C10 0.045(4) 0.069(4) 0.093(5) -0.016(4) -0.017(3) -0.005(3)
C11 0.067(4) 0.051(3) 0.039(3) 0.007(2) -0.007(3) -0.026(3)
C12 0.048(3) 0.033(2) 0.031(3) 0.002(2) -0.005(2) -0.022(2)
C13 0.041(3) 0.031(2) 0.041(3) -0.002(2) -0.005(2) -0.020(2)
C14 0.036(3) 0.027(2) 0.038(3) -0.002(2) -0.008(2) -0.015(2)
C15 0.039(3) 0.031(2) 0.046(3) 0.002(2) -0.016(2) -0.018(2)
C16 0.039(3) 0.047(3) 0.049(3) 0.008(2) -0.018(3) -0.019(2)
C17 0.064(4) 0.067(3) 0.050(3) 0.025(3) -0.029(3) -0.044(3)
C18 0.068(4) 0.065(4) 0.075(4) 0.035(3) -0.047(4) -0.048(3)
C19 0.042(3) 0.046(3) 0.086(5) 0.011(3) -0.032(3) -0.021(3)
C20 0.040(3) 0.042(3) 0.057(3) -0.003(2) -0.016(3) -0.017(2)
C21 0.076(4) 0.075(4) 0.039(3) 0.001(3) -0.024(3) -0.037(3)
C22 0.043(3) 0.049(3) 0.040(3) 0.001(2) -0.015(2) -0.019(2)
C23 0.057(3) 0.045(3) 0.050(3) -0.006(2) -0.019(3) -0.025(3)
C24 0.042(3) 0.033(2) 0.046(3) -0.001(2) -0.013(2) -0.017(2)
C25 0.054(3) 0.029(2) 0.049(3) -0.001(2) -0.005(3) -0.021(2)
C26 0.071(4) 0.032(3) 0.059(4) 0.009(2) -0.020(3) -0.019(3)
C27 0.088(5) 0.039(3) 0.058(4) 0.010(3) -0.024(3) -0.017(3)
C28 0.082(5) 0.044(3) 0.070(5) 0.013(3) 0.001(4) -0.020(3)
C29 0.058(4) 0.057(4) 0.084(5) -0.003(3) 0.010(4) -0.028(3)
C30 0.054(3) 0.046(3) 0.059(4) -0.002(3) -0.006(3) -0.021(3)
C31 0.042(3) 0.038(2) 0.032(3) 0.005(2) -0.013(2) -0.022(2)
C32 0.044(3) 0.051(3) 0.038(3) 0.012(2) -0.020(2) -0.023(2)
C33 0.038(3) 0.064(3) 0.051(3) 0.003(3) -0.020(3) -0.023(3)
C34 0.044(3) 0.071(4) 0.049(3) 0.005(3) -0.009(3) -0.032(3)
C35 0.055(3) 0.054(3) 0.032(3) 0.007(2) -0.009(2) -0.028(3)
C36 0.037(3) 0.035(2) 0.032(3) 0.005(2) -0.009(2) -0.017(2)
C37 0.045(3) 0.038(2) 0.037(3) 0.009(2) -0.012(2) -0.017(2)
C38 0.122(8) 0.158(10) 0.061(6) 0.034(6) -0.038(6) -0.060(8)
C39 0.158(10) 0.096(6) 0.063(5) 0.002(4) -0.021(6) -0.059(7)
C40 0.148(9) 0.120(8) 0.081(6) 0.032(6) -0.042(6) -0.057(7)
C41 0.309(18) 0.103(8) 0.056(6) 0.021(6) -0.041(9) -0.118(10)
C42 0.36(3) 0.052(5) 0.038(5) 0.005(4) 0.009(9) 0.000(9)
C43 0.177(12) 0.143(10) 0.057(6) 0.037(7) -0.006(7) 0.052(10)
N1 0.051(3) 0.041(2) 0.037(2) 0.0152(18) -0.022(2) -0.027(2)
N2 0.037(2) 0.036(2) 0.038(2) 0.0113(17) -0.0185(19) -0.0148(18)
N3 0.050(3) 0.042(2) 0.028(2) 0.0055(17) -0.0117(19) -0.0245(19)
N4 0.042(2) 0.0353(19) 0.026(2) 0.0060(16) -0.0117(17) -0.0202(17)
N5 0.052(3) 0.045(2) 0.034(2) 0.0087(18) -0.0203(19) -0.027(2)
N6 0.051(2) 0.039(2) 0.035(2) 0.0076(18) -0.0184(19) -0.0237(19)
N7 0.041(3) 0.068(3) 0.042(3) 0.024(2) -0.018(2) -0.020(2)
O1 0.0364(18) 0.0460(18) 0.0328(18) 0.0147(14) -0.0161(15) -0.0212(15)
S1 0.0493(9) 0.0732(9) 0.0402(8) 0.0232(7) -0.0158(7) -0.0139(7)
Zn1 0.0376(3) 0.0327(3) 0.0299(3) 0.0087(2) -0.0150(2) -0.0174(2)

loop_
_atom_type_symbol
_atom_type_description
_atom_type_scat_dispersion_real
_atom_type_scat_dispersion_imag
_atom_type_scat_source
C C 0.0033 0.0016 'International Tables Vol C Tables 4.2.6.8 and 6.1.1.4'
H H 0.0000 0.0000 'International Tables Vol C Tables 4.2.6.8 and 6.1.1.4'
B B 0.0013 0.0007 'International Tables Vol C Tables 4.2.6.8 and 6.1.1.4'
N N 0.0061 0.0033 'International Tables Vol C Tables 4.2.6.8 and 6.1.1.4'
O O 0.0106 0.0060 'International Tables Vol C Tables 4.2.6.8 and 6.1.1.4'
S S 0.1246 0.1234 'International Tables Vol C Tables 4.2.6.8 and 6.1.1.4'
Zn Zn 0.2839 1.4301 'International Tables Vol C Tables 4.2.6.8 and 6.1.1.4'

loop_
_geom_angle_atom_site_label_1
_geom_angle_atom_site_label_2
_geom_angle_atom_site_label_3
_geom_angle
_geom_angle_site_symmetry_1
_geom_angle_site_symmetry_3
_geom_angle_publ_flag
N5 B1 N1 109.9(4) . . ?
N5 B1 N3 109.1(4) . . ?
N1 B1 N3 108.5(4) . . ?
N1 C2 C3 107.4(4) . . ?
N1 C2 C1 122.4(5) . . ?
C3 C2 C1 130.2(5) . . ?
C2 C3 C4 107.8(4) . . ?
N2 C4 C3 108.2(5) . . ?
N2 C4 C5 121.7(4) . . ?
C3 C4 C5 130.0(5) . . ?
C6 C5 C10 116.8(5) . . ?
C6 C5 C4 122.6(5) . . ?
C10 C5 C4 120.5(5) . . ?
C7 C6 C5 121.8(5) . . ?
C8 C7 C6 119.8(6) . . ?
C9 C8 C7 120.0(6) . . ?
C8 C9 C10 120.8(6) . . ?
C5 C10 C9 120.7(6) . . ?
N3 C12 C13 107.4(4) . . ?
N3 C12 C11 123.0(4) . . ?
C13 C12 C11 129.5(5) . . ?
C12 C13 C14 106.6(4) . . ?
N4 C14 C13 109.2(4) . . ?
N4 C14 C15 122.7(4) . . ?
C13 C14 C15 128.1(4) . . ?
C20 C15 C16 117.9(5) . . ?
C20 C15 C14 119.8(5) . . ?
C16 C15 C14 122.3(4) . . ?
C17 C16 C15 120.7(5) . . ?
C18 C17 C16 119.9(5) . . ?
C19 C18 C17 119.7(5) . . ?
C18 C19 C20 120.7(5) . . ?
C19 C20 C15 121.0(5) . . ?
N5 C22 C23 107.4(4) . . ?
N5 C22 C21 123.1(4) . . ?
C23 C22 C21 129.5(5) . . ?
C22 C23 C24 107.1(4) . . ?
N6 C24 C23 108.8(4) . . ?
N6 C24 C25 121.5(4) . . ?
C23 C24 C25 129.8(4) . . ?
C26 C25 C30 118.9(5) . . ?
C26 C25 C24 122.2(5) . . ?
C30 C25 C24 118.9(5) . . ?
C25 C26 C27 121.0(6) . . ?
C28 C27 C26 119.4(6) . . ?
C29 C28 C27 120.6(6) . . ?
C28 C29 C30 120.1(6) . . ?
C25 C30 C29 119.9(6) . . ?
O1 C31 C36 122.0(4) . . ?
O1 C31 C32 119.6(4) . . ?
C36 C31 C32 118.4(4) . . ?
C33 C32 C31 121.3(4) . . ?
C32 C33 C34 120.5(5) . . ?
C35 C34 C33 119.1(5) . . ?
C34 C35 C36 122.1(5) . . ?
C35 C36 C31 118.6(4) . . ?
C35 C36 C37 118.0(4) . . ?
C31 C36 C37 123.3(4) . . ?
N7 C37 C36 117.5(4) . . ?
N7 C37 S1 120.0(4) . . ?
C36 C37 S1 122.5(4) . . ?
C39 C38 C43 120.3(12) . . ?
C38 C39 C40 123.1(10) . . ?
C39 C40 C41 117.7(12) . . ?
C40 C41 C42 123.3(13) . . ?
C43 C42 C41 113.6(10) . . ?
C38 C43 C42 121.9(15) . . ?
C2 N1 N2 109.3(4) . . ?
C2 N1 B1 130.2(4) . . ?
N2 N1 B1 119.7(4) . . ?
C4 N2 N1 107.4(4) . . ?
C4 N2 Zn1 141.9(3) . . ?
N1 N2 Zn1 109.5(3) . . ?
C12 N3 N4 110.0(4) . . ?
C12 N3 B1 129.0(4) . . ?
N4 N3 B1 121.0(4) . . ?
C14 N4 N3 106.8(4) . . ?
C14 N4 Zn1 141.7(3) . . ?
N3 N4 Zn1 111.0(3) . . ?
C22 N5 N6 109.5(4) . . ?
C22 N5 B1 130.7(4) . . ?
N6 N5 B1 119.8(4) . . ?
C24 N6 N5 107.3(4) . . ?
C24 N6 Zn1 140.5(3) . . ?
N5 N6 Zn1 111.8(3) . . ?
C31 O1 Zn1 122.3(3) . . ?
O1 Zn1 N4 126.27(14) . . ?
O1 Zn1 N6 119.27(14) . . ?
N4 Zn1 N6 94.96(15) . . ?
O1 Zn1 N2 122.02(14) . . ?
N4 Zn1 N2 89.42(14) . . ?
N6 Zn1 N2 97.21(15) . . ?

loop_
_geom_bond_atom_site_label_1
_geom_bond_atom_site_label_2
_geom_bond_distance
_geom_bond_site_symmetry_2
_geom_bond_publ_flag
B1 N5 1.533(7) . ?
B1 N1 1.539(7) . ?
B1 N3 1.552(7) . ?
C1 C2 1.477(7) . ?
C2 N1 1.351(6) . ?
C2 C3 1.359(7) . ?
C3 C4 1.388(7) . ?
C4 N2 1.340(6) . ?
C4 C5 1.463(7) . ?
C5 C6 1.373(7) . ?
C5 C10 1.378(7) . ?
C6 C7 1.373(7) . ?
C7 C8 1.350(9) . ?
C8 C9 1.338(9) . ?
C9 C10 1.380(9) . ?
C11 C12 1.481(6) . ?
C12 N3 1.340(6) . ?
C12 C13 1.367(6) . ?
C13 C14 1.385(6) . ?
C14 N4 1.333(5) . ?
C14 C15 1.458(6) . ?
C15 C20 1.379(6) . ?
C15 C16 1.381(7) . ?
C16 C17 1.373(7) . ?
C17 C18 1.372(8) . ?
C18 C19 1.352(8) . ?
C19 C20 1.365(7) . ?
C21 C22 1.482(7) . ?
C22 N5 1.339(6) . ?
C22 C23 1.370(7) . ?
C23 C24 1.381(7) . ?
C24 N6 1.330(6) . ?
C24 C25 1.466(7) . ?
C25 C26 1.372(7) . ?
C25 C30 1.373(7) . ?
C26 C27 1.374(7) . ?
C27 C28 1.369(9) . ?
C28 C29 1.351(9) . ?
C29 C30 1.393(8) . ?
C31 O1 1.340(5) . ?
C31 C36 1.393(6) . ?
C31 C32 1.397(6) . ?
C32 C33 1.364(7) . ?
C33 C34 1.367(7) . ?
C34 C35 1.367(7) . ?
C35 C36 1.389(6) . ?
C36 C37 1.479(6) . ?
C37 N7 1.307(6) . ?
C37 S1 1.672(5) . ?
C38 C39 1.293(12) . ?
C38 C43 1.328(14) . ?
C39 C40 1.324(12) . ?
C40 C41 1.330(13) . ?
C41 C42 1.40(2) . ?
C42 C43 1.38(2) . ?
N1 N2 1.372(5) . ?
N2 Zn1 2.058(3) . ?
N3 N4 1.364(5) . ?
N4 Zn1 2.011(4) . ?
N5 N6 1.370(5) . ?
N6 Zn1 2.017(4) . ?
O1 Zn1 1.885(3) . ?
